data_8105862
loop_
_publ_author_name
'Lee, See Mun'
'Lo, Kong Mun'
'Tiekink, Edward R.T.'

_publ_section_title
;
 Crystal structure of benzyltrichloridobis(1H-pyrazole-\k2 N)tin(IV),
 C13H15Cl3N4Sn
;
_journal_issue 4
_journal_name_full 'Zeitschrift f\"ur Kristallographie - New Crystal Structures'
_journal_page_first 821
_journal_page_last 822
_journal_paper_doi 10.1515/ncrs-2019-0129
_journal_volume 234
_journal_year 2019
_chemical_formula_moiety 'C13 H15 Cl3 N4 Sn'
_chemical_formula_sum 'C13 H15 Cl3 N4 Sn'
_chemical_formula_weight 452.33
_space_group_crystal_system monoclinic
_space_group_IT_number 15
_space_group_name_Hall '-C 2yc'
_space_group_name_H-M_alt 'C 1 2/c 1'
_atom_sites_solution_hydrogens mixed
_audit_creation_method SHELXL-2018/3
_cell_angle_alpha 90
_cell_angle_beta 106.0840(10)
_cell_angle_gamma 90
_cell_formula_units_Z 8
_cell_length_a 32.4593(4)
_cell_length_b 7.43400(10)
_cell_length_c 14.7108(2)
_cell_measurement_reflns_used 9930
_cell_measurement_temperature 293(2)
_cell_measurement_theta_max 28.35
_cell_measurement_theta_min 2.61
_cell_volume 3410.80(8)
_computing_cell_refinement 'SAINT [2]'
_computing_data_collection 'APEX2 [2]'
_computing_data_reduction 'SAINT [2]'
_computing_molecular_graphics 'ORTEP-3 for Windows [5]'
_computing_publication_material 'SHELXL-2018/3 [4]'
_computing_structure_refinement 'SHELXL-2018/3 [4]'
_computing_structure_solution 'SHELXS-97 [3]'
_diffrn_ambient_temperature 293(2)
_diffrn_measured_fraction_theta_full 0.995
_diffrn_measured_fraction_theta_max 0.985
_diffrn_measurement_device_type 'CCD area detector'
_diffrn_measurement_method '\f and \w scans'
_diffrn_radiation_monochromator graphite
_diffrn_radiation_type MoK\a
_diffrn_radiation_wavelength 0.71073
_diffrn_reflns_av_R_equivalents 0.0146
_diffrn_reflns_av_unetI/netI 0.0086
_diffrn_reflns_Laue_measured_fraction_full 0.995
_diffrn_reflns_Laue_measured_fraction_max 0.985
_diffrn_reflns_limit_h_max 43
_diffrn_reflns_limit_h_min -43
_diffrn_reflns_limit_k_max 9
_diffrn_reflns_limit_k_min -9
_diffrn_reflns_limit_l_max 19
_diffrn_reflns_limit_l_min -19
_diffrn_reflns_number 31378
_diffrn_reflns_point_group_measured_fraction_full 0.995
_diffrn_reflns_point_group_measured_fraction_max 0.985
_diffrn_reflns_theta_full 25.242
_diffrn_reflns_theta_max 28.360
_diffrn_reflns_theta_min 2.612
_diffrn_source 'fine-focus sealed tube'
_diffrn_standards_decay_% 0
_diffrn_standards_interval_count 0
_diffrn_standards_interval_time 0
_diffrn_standards_number 0
_exptl_absorpt_coefficient_mu 1.966
_exptl_absorpt_correction_T_max 0.7457
_exptl_absorpt_correction_T_min 0.5860
_exptl_absorpt_correction_type multi-scan
_exptl_absorpt_process_details 'SADABS [1]'
_exptl_crystal_colour colourless
_exptl_crystal_density_diffrn 1.762
_exptl_crystal_description prism
_exptl_crystal_F_000 1776
_exptl_crystal_size_max 0.260
_exptl_crystal_size_mid 0.200
_exptl_crystal_size_min 0.070
_refine_diff_density_max 0.348
_refine_diff_density_min -0.289
_refine_diff_density_rms 0.059
_refine_ls_extinction_coef .
_refine_ls_extinction_method none
_refine_ls_goodness_of_fit_ref 1.002
_refine_ls_hydrogen_treatment mixed
_refine_ls_matrix_type full
_refine_ls_number_parameters 196
_refine_ls_number_reflns 4198
_refine_ls_number_restraints 2
_refine_ls_restrained_S_all 1.002
_refine_ls_R_factor_all 0.0160
_refine_ls_R_factor_gt 0.0151
_refine_ls_shift/su_max 0.001
_refine_ls_shift/su_mean 0.000
_refine_ls_structure_factor_coef Fsqd
_refine_ls_weighting_details 'w=1/[\s^2^(Fo^2^)+(0.0223P)^2^+5.3229P] where P=(Fo^2^+2Fc^2^)/3'
_refine_ls_weighting_scheme calc
_refine_ls_wR_factor_gt 0.0401
_refine_ls_wR_factor_ref 0.0410
_reflns_Friedel_coverage 0.000
_reflns_Friedel_fraction_full .
_reflns_Friedel_fraction_max .
_reflns_number_gt 4051
_reflns_number_total 4198
_reflns_threshold_expression 'I > 2\s(I)'
_cod_data_source_file suppl_ncrs-2019-0129_suppl.cif
_cod_data_source_block shelx
_cod_original_sg_symbol_H-M 'C 2/c'
_cod_database_code 8105862
_shelx_shelxl_version_number 2018/3
_shelx_space_group_comment
;
The symmetry employed for this shelxl refinement is uniquely defined
by the following loop, which should always be used as a source of
symmetry information in preference to the above space-group names.
They are only intended as comments.
;
_shelx_estimated_absorpt_t_min 0.629
_shelx_estimated_absorpt_t_max 0.875

loop_
_space_group_symop_operation_xyz
'x, y, z'
'-x, y, -z+1/2'
'x+1/2, y+1/2, z'
'-x+1/2, y+1/2, -z+1/2'
'-x, -y, -z'
'x, -y, z-1/2'
'-x+1/2, -y+1/2, -z'
'x+1/2, -y+1/2, z-1/2'

loop_
_atom_site_label
_atom_site_type_symbol
_atom_site_fract_x
_atom_site_fract_y
_atom_site_fract_z
_atom_site_U_iso_or_equiv
_atom_site_adp_type
_atom_site_occupancy
_atom_site_site_symmetry_order
_atom_site_calc_flag
_atom_site_refinement_flags_posn
_atom_site_refinement_flags_adp
_atom_site_refinement_flags_occupancy
_atom_site_disorder_assembly
_atom_site_disorder_group
Sn Sn 0.09953(2) 0.91211(2) 0.20525(2) 0.01493(4) Uani 1 1 d . . . . .
Cl1 Cl 0.13415(2) 0.69623(5) 0.32691(2) 0.02536(8) Uani 1 1 d . . . . .
Cl2 Cl 0.05745(2) 1.07713(4) 0.06465(2) 0.01991(7) Uani 1 1 d . . . . .
Cl3 Cl 0.05946(2) 1.06376(5) 0.30370(2) 0.02106(7) Uani 1 1 d . . . . .
N1 N 0.12381(4) 0.74538(16) 0.10400(8) 0.0180(2) Uani 1 1 d . . . . .
N2 N 0.10964(4) 0.76516(16) 0.00930(8) 0.0197(2) Uani 1 1 d D . . . .
H2N H 0.0903(5) 0.844(2) -0.0135(13) 0.024 Uiso 1 1 d D U . . .
N3 N 0.04611(4) 0.71723(15) 0.16662(8) 0.0169(2) Uani 1 1 d . . . . .
N4 N 0.00446(4) 0.76574(16) 0.14478(9) 0.0207(2) Uani 1 1 d D . . . .
H4N H -0.0023(6) 0.8760(14) 0.1455(14) 0.025 Uiso 1 1 d D U . . .
C1 C 0.13130(5) 0.6595(2) -0.03484(11) 0.0263(3) Uani 1 1 d . . . . .
H1 H 0.127124 0.651259 -0.099846 0.032 Uiso 1 1 calc R U . . .
C2 C 0.16086(5) 0.5655(2) 0.03346(12) 0.0273(3) Uani 1 1 d . . . . .
H2 H 0.180396 0.480662 0.024302 0.033 Uiso 1 1 calc R U . . .
C3 C 0.15541(5) 0.6239(2) 0.11937(11) 0.0221(3) Uani 1 1 d . . . . .
H3 H 0.171368 0.584252 0.178631 0.027 Uiso 1 1 calc R U . . .
C4 C -0.02141(5) 0.6234(2) 0.12273(10) 0.0216(3) Uani 1 1 d . . . . .
H4 H -0.051226 0.624823 0.105507 0.026 Uiso 1 1 calc R U . . .
C5 C 0.00431(5) 0.4744(2) 0.13029(13) 0.0297(3) Uani 1 1 d . . . . .
H5 H -0.004416 0.355301 0.119305 0.036 Uiso 1 1 calc R U . . .
C6 C 0.04602(5) 0.5387(2) 0.15772(12) 0.0266(3) Uani 1 1 d . . . . .
H6 H 0.070454 0.467450 0.168390 0.032 Uiso 1 1 calc R U . . .
C7 C 0.15224(5) 1.1026(2) 0.23733(11) 0.0229(3) Uani 1 1 d . . . . .
H7A H 0.141057 1.222462 0.219750 0.027 Uiso 1 1 calc R U . . .
H7B H 0.165799 1.102152 0.304960 0.027 Uiso 1 1 calc R U . . .
C8 C 0.18504(5) 1.06020(19) 0.18675(11) 0.0207(3) Uani 1 1 d . . . . .
C9 C 0.17840(5) 1.1089(2) 0.09221(12) 0.0250(3) Uani 1 1 d . . . . .
H9 H 0.153575 1.170627 0.061126 0.030 Uiso 1 1 calc R U . . .
C10 C 0.20827(6) 1.0667(3) 0.04374(14) 0.0355(4) Uani 1 1 d . . . . .
H10 H 0.203451 1.100327 -0.019225 0.043 Uiso 1 1 calc R U . . .
C11 C 0.24533(6) 0.9741(3) 0.08962(16) 0.0401(4) Uani 1 1 d . . . . .
H11 H 0.265425 0.945454 0.057488 0.048 Uiso 1 1 calc R U . . .
C12 C 0.25226(5) 0.9245(2) 0.18325(16) 0.0355(4) Uani 1 1 d . . . . .
H12 H 0.277095 0.862431 0.213966 0.043 Uiso 1 1 calc R U . . .
C13 C 0.22248(5) 0.9666(2) 0.23170(12) 0.0274(3) Uani 1 1 d . . . . .
H13 H 0.227454 0.932364 0.294623 0.033 Uiso 1 1 calc R U . . .

loop_
_atom_site_aniso_label
_atom_site_aniso_U_11
_atom_site_aniso_U_22
_atom_site_aniso_U_33
_atom_site_aniso_U_23
_atom_site_aniso_U_13
_atom_site_aniso_U_12
Sn 0.01549(5) 0.01514(5) 0.01413(5) 0.00087(3) 0.00404(3) -0.00008(3)
Cl1 0.02577(17) 0.02761(17) 0.01966(16) 0.00848(13) 0.00121(12) 0.00150(13)
Cl2 0.02219(16) 0.01881(15) 0.01845(15) 0.00415(11) 0.00516(12) 0.00525(11)
Cl3 0.02367(16) 0.02152(15) 0.02036(16) -0.00550(12) 0.01004(12) -0.00372(12)
N1 0.0188(5) 0.0179(5) 0.0176(5) 0.0017(4) 0.0057(4) 0.0009(4)
N2 0.0243(6) 0.0179(5) 0.0172(6) 0.0003(4) 0.0060(4) 0.0025(4)
N3 0.0161(5) 0.0171(5) 0.0176(5) 0.0001(4) 0.0049(4) 0.0012(4)
N4 0.0174(5) 0.0162(5) 0.0273(6) 0.0011(5) 0.0041(4) 0.0017(4)
C1 0.0390(8) 0.0199(7) 0.0244(7) -0.0016(6) 0.0160(6) 0.0024(6)
C2 0.0316(8) 0.0210(7) 0.0347(9) 0.0008(6) 0.0183(7) 0.0058(6)
C3 0.0211(6) 0.0191(6) 0.0269(7) 0.0035(5) 0.0080(5) 0.0036(5)
C4 0.0198(6) 0.0244(7) 0.0205(7) -0.0007(5) 0.0050(5) -0.0039(5)
C5 0.0271(8) 0.0184(7) 0.0442(10) -0.0062(6) 0.0108(7) -0.0040(6)
C6 0.0230(7) 0.0167(6) 0.0411(9) -0.0030(6) 0.0106(6) 0.0020(5)
C7 0.0202(7) 0.0218(7) 0.0265(7) -0.0033(5) 0.0063(6) -0.0038(5)
C8 0.0181(6) 0.0157(6) 0.0284(7) 0.0009(5) 0.0067(5) -0.0030(5)
C9 0.0206(7) 0.0242(7) 0.0307(8) 0.0067(6) 0.0081(6) -0.0003(5)
C10 0.0327(9) 0.0412(10) 0.0379(10) 0.0039(7) 0.0185(8) -0.0050(7)
C11 0.0280(8) 0.0382(10) 0.0627(13) -0.0023(9) 0.0266(8) -0.0006(7)
C12 0.0164(7) 0.0248(8) 0.0630(13) 0.0023(7) 0.0070(7) 0.0022(6)
C13 0.0205(7) 0.0229(7) 0.0350(8) 0.0045(6) 0.0016(6) -0.0020(6)

loop_
_atom_type_symbol
_atom_type_description
_atom_type_scat_dispersion_real
_atom_type_scat_dispersion_imag
_atom_type_scat_source
C C 0.0033 0.0016 'International Tables Vol C Tables 4.2.6.8 and 6.1.1.4'
H H 0.0000 0.0000 'International Tables Vol C Tables 4.2.6.8 and 6.1.1.4'
N N 0.0061 0.0033 'International Tables Vol C Tables 4.2.6.8 and 6.1.1.4'
Sn Sn -0.6537 1.4246 'International Tables Vol C Tables 4.2.6.8 and 6.1.1.4'
Cl Cl 0.1484 0.1585 'International Tables Vol C Tables 4.2.6.8 and 6.1.1.4'

loop_
_geom_angle_atom_site_label_1
_geom_angle_atom_site_label_2
_geom_angle_atom_site_label_3
_geom_angle
_geom_angle_site_symmetry_1
_geom_angle_site_symmetry_3
C7 Sn N3 177.65(5) . .
C7 Sn N1 95.98(5) . .
N3 Sn N1 82.06(4) . .
C7 Sn Cl1 95.44(4) . .
N3 Sn Cl1 85.78(3) . .
N1 Sn Cl1 87.04(3) . .
C7 Sn Cl2 94.47(4) . .
N3 Sn Cl2 84.12(3) . .
N1 Sn Cl2 86.15(3) . .
Cl1 Sn Cl2 168.504(13) . .
C7 Sn Cl3 94.94(4) . .
N3 Sn Cl3 86.96(3) . .
N1 Sn Cl3 168.75(3) . .
Cl1 Sn Cl3 94.626(13) . .
Cl2 Sn Cl3 90.310(12) . .
C3 N1 N2 105.92(12) . .
C3 N1 Sn 130.92(10) . .
N2 N1 Sn 122.95(9) . .
C1 N2 N1 111.28(12) . .
C1 N2 H2N 129.8(13) . .
N1 N2 H2N 118.8(13) . .
C6 N3 N4 105.53(12) . .
C6 N3 Sn 131.15(10) . .
N4 N3 Sn 123.31(9) . .
C4 N4 N3 111.57(12) . .
C4 N4 H4N 128.3(13) . .
N3 N4 H4N 120.1(13) . .
N2 C1 C2 107.40(14) . .
N2 C1 H1 126.3 . .
C2 C1 H1 126.3 . .
C1 C2 C3 105.45(13) . .
C1 C2 H2 127.3 . .
C3 C2 H2 127.3 . .
N1 C3 C2 109.95(13) . .
N1 C3 H3 125.0 . .
C2 C3 H3 125.0 . .
N4 C4 C5 107.01(13) . .
N4 C4 H4 126.5 . .
C5 C4 H4 126.5 . .
C4 C5 C6 105.58(14) . .
C4 C5 H5 127.2 . .
C6 C5 H5 127.2 . .
N3 C6 C5 110.31(14) . .
N3 C6 H6 124.8 . .
C5 C6 H6 124.8 . .
C8 C7 Sn 112.49(10) . .
C8 C7 H7A 109.1 . .
Sn C7 H7A 109.1 . .
C8 C7 H7B 109.1 . .
Sn C7 H7B 109.1 . .
H7A C7 H7B 107.8 . .
C9 C8 C13 118.36(15) . .
C9 C8 C7 120.53(14) . .
C13 C8 C7 121.08(15) . .
C10 C9 C8 121.06(15) . .
C10 C9 H9 119.5 . .
C8 C9 H9 119.5 . .
C11 C10 C9 119.78(18) . .
C11 C10 H10 120.1 . .
C9 C10 H10 120.1 . .
C10 C11 C12 119.77(17) . .
C10 C11 H11 120.1 . .
C12 C11 H11 120.1 . .
C11 C12 C13 120.50(16) . .
C11 C12 H12 119.7 . .
C13 C12 H12 119.7 . .
C12 C13 C8 120.53(16) . .
C12 C13 H13 119.7 . .
C8 C13 H13 119.7 . .

loop_
_geom_bond_atom_site_label_1
_geom_bond_atom_site_label_2
_geom_bond_distance
_geom_bond_site_symmetry_2
Sn C7 2.1697(14) .
Sn N3 2.2096(12) .
Sn N1 2.2419(12) .
Sn Cl1 2.4345(3) .
Sn Cl2 2.4664(3) .
Sn Cl3 2.4705(3) .
N1 C3 1.3382(18) .
N1 N2 1.3487(17) .
N2 C1 1.3363(19) .
N2 H2N 0.856(9) .
N3 C6 1.3338(18) .
N3 N4 1.3493(16) .
N4 C4 1.3338(19) .
N4 H4N 0.850(9) .
C1 C2 1.373(2) .
C1 H1 0.9300 .
C2 C3 1.393(2) .
C2 H2 0.9300 .
C3 H3 0.9300 .
C4 C5 1.373(2) .
C4 H4 0.9300 .
C5 C6 1.386(2) .
C5 H5 0.9300 .
C6 H6 0.9300 .
C7 C8 1.492(2) .
C7 H7A 0.9700 .
C7 H7B 0.9700 .
C8 C9 1.395(2) .
C8 C13 1.397(2) .
C9 C10 1.389(2) .
C9 H9 0.9300 .
C10 C11 1.388(3) .
C10 H10 0.9300 .
C11 C12 1.383(3) .
C11 H11 0.9300 .
C12 C13 1.387(3) .
C12 H12 0.9300 .
C13 H13 0.9300 .

loop_
_geom_torsion_atom_site_label_1
_geom_torsion_atom_site_label_2
_geom_torsion_atom_site_label_3
_geom_torsion_atom_site_label_4
_geom_torsion
_geom_torsion_site_symmetry_1
_geom_torsion_site_symmetry_2
_geom_torsion_site_symmetry_3
_geom_torsion_site_symmetry_4
C3 N1 N2 C1 0.17(16) . . . .
Sn N1 N2 C1 175.41(10) . . . .
C6 N3 N4 C4 0.04(17) . . . .
Sn N3 N4 C4 179.08(9) . . . .
N1 N2 C1 C2 0.30(18) . . . .
N2 C1 C2 C3 -0.62(18) . . . .
N2 N1 C3 C2 -0.57(16) . . . .
Sn N1 C3 C2 -175.29(10) . . . .
C1 C2 C3 N1 0.75(18) . . . .
N3 N4 C4 C5 -0.05(17) . . . .
N4 C4 C5 C6 0.03(18) . . . .
N4 N3 C6 C5 -0.02(18) . . . .
Sn N3 C6 C5 -178.95(11) . . . .
C4 C5 C6 N3 0.0(2) . . . .
Sn C7 C8 C9 80.13(15) . . . .
Sn C7 C8 C13 -98.03(15) . . . .
C13 C8 C9 C10 -0.4(2) . . . .
C7 C8 C9 C10 -178.57(15) . . . .
C8 C9 C10 C11 0.2(3) . . . .
C9 C10 C11 C12 0.0(3) . . . .
C10 C11 C12 C13 0.0(3) . . . .
C11 C12 C13 C8 -0.2(3) . . . .
C9 C8 C13 C12 0.3(2) . . . .
C7 C8 C13 C12 178.53(14) . . . .
